data_4322735
loop_
_publ_author_name
'Gian Luca Abbati'
'Andrea Cornia'
'Antonio C. Fabretti'
'Andrea Caneschi'
'Dante Gatteschi'

_publ_section_title
;
 A Ferromagnetic Ring of Six Manganese(III) Ions with a S = 12 Ground
 State
;
_journal_name_full 'Inorganic Chemistry'
_journal_page_first 1430
_journal_page_last 1431
_journal_paper_doi 10.1021/ic971373c
_journal_volume 37
_journal_year 1998
_chemical_compound_source synthesis
_chemical_formula_moiety '[NaMn6(C15H11O2)6(OCH3)12]B(C6H5)4*2CHCl3]'
_chemical_formula_sum 'C128 H124 B Cl6 Mn6 Na O24'
_chemical_formula_weight 2622.41
_chemical_name_systematic
; 
 ? 
;
_space_group_IT_number 2
_symmetry_cell_setting triclinic
_symmetry_space_group_name_Hall '-P 1'
_symmetry_space_group_name_H-M 'P -1'
_atom_sites_solution_hydrogens geom
_atom_sites_solution_primary direct
_atom_sites_solution_secondary difmap
_audit_creation_method SHELXL
_cell_angle_alpha 61.422(11)
_cell_angle_beta 72.357(13)
_cell_angle_gamma 88.96(2)
_cell_formula_units_Z 1
_cell_length_a 14.392(3)
_cell_length_b 16.790(2)
_cell_length_c 17.344(3)
_cell_measurement_temperature 188(2)
_cell_volume 3466.8(12)
_computing_cell_refinement SAINT
_computing_data_collection SMART
_computing_data_reduction SAINT
_computing_molecular_graphics 'ORTEX-6 (McArdle, 1997)'
_computing_publication_material 'SHELXL-93 (Sheldrick, 1993)'
_computing_structure_refinement 'SHELXL-93 (Sheldrick, 1993)'
_computing_structure_solution 'SIR92 (Altomare, 1994)'
_diffrn_ambient_temperature 188(2)
_diffrn_measurement_device 'Siemens SMART-CCD system'
_diffrn_measurement_method omega-scan
_diffrn_radiation_monochromator graphite
_diffrn_radiation_source 'fine-focus sealed tube'
_diffrn_radiation_type MoK\a
_diffrn_radiation_wavelength 0.71069
_diffrn_reflns_av_R_equivalents 0.0220
_diffrn_reflns_av_sigmaI/netI 0.0551
_diffrn_reflns_limit_h_max 15
_diffrn_reflns_limit_h_min -18
_diffrn_reflns_limit_k_max 21
_diffrn_reflns_limit_k_min -21
_diffrn_reflns_limit_l_max 23
_diffrn_reflns_limit_l_min -21
_diffrn_reflns_number 20971
_diffrn_reflns_theta_max 28.27
_diffrn_reflns_theta_min 1.40
_diffrn_standards_decay_% none
_exptl_absorpt_coefficient_mu 0.711
_exptl_absorpt_correction_T_max 0.694
_exptl_absorpt_correction_T_min 0.516
_exptl_absorpt_correction_type 'Siemens SADABS'
_exptl_crystal_colour Black-brown
_exptl_crystal_density_diffrn 1.256
_exptl_crystal_density_meas 1.44(1)
_exptl_crystal_density_method 'Flotation EtOH/CHBr3'
_exptl_crystal_description Blocks
_exptl_crystal_F_000 1352
_exptl_crystal_size_max 0.50
_exptl_crystal_size_mid 0.34
_exptl_crystal_size_min 0.20
_refine_diff_density_max 0.929
_refine_diff_density_min -0.513
_refine_diff_density_rms 0.113
_refine_ls_extinction_method none
_refine_ls_goodness_of_fit_all 1.046
_refine_ls_goodness_of_fit_obs 1.145
_refine_ls_hydrogen_treatment riding
_refine_ls_matrix_type full
_refine_ls_number_parameters 944
_refine_ls_number_reflns 14516
_refine_ls_number_restraints 0
_refine_ls_restrained_S_all 1.072
_refine_ls_restrained_S_obs 1.145
_refine_ls_R_factor_all 0.1164
_refine_ls_R_factor_obs 0.0783
_refine_ls_shift/esd_max -0.048
_refine_ls_shift/esd_mean 0.003
_refine_ls_structure_factor_coef Fsqd
_refine_ls_weighting_details 'w=1/[\s^2^(Fo^2^)+(0.1627P)^2^+3.1427P] where P=(Fo^2^+2Fc^2^)/3'
_refine_ls_weighting_scheme calc
_refine_ls_wR_factor_all 0.2741
_refine_ls_wR_factor_obs 0.2400
_reflns_number_observed 9862
_reflns_number_total 14526
_reflns_observed_criterion >2sigma(I)
_cod_data_source_file ic971373c.cif
_cod_data_source_block mn6na
_cod_depositor_comments
;
The following automatic conversions were performed:

'_refine_ls_weighting_scheme' value 'calc
w=1/[\s^2^(Fo^2^)+(0.1627P)^2^+3.1427P] where P=(Fo^2^+2Fc^2^)/3' was
changed to 'calc'. New tag '_refine_ls_weighting_details' was
created. The value of the new tag was set to
'w=1/[\s^2^(Fo^2^)+(0.1627P)^2^+3.1427P] where P=(Fo^2^+2Fc^2^)/3'.

Automatic conversion script
Id: cif_fix_values 3143 2015-03-26 13:38:13Z robertas 
;
_cod_original_cell_volume 3466.8(1.2)
_cod_database_code 4322735

loop_
_symmetry_equiv_pos_as_xyz
'x, y, z'
'-x, -y, -z'

loop_
_atom_site_aniso_label
_atom_site_aniso_U_11
_atom_site_aniso_U_22
_atom_site_aniso_U_33
_atom_site_aniso_U_23
_atom_site_aniso_U_13
_atom_site_aniso_U_12
Mn1 0.0409(4) 0.0339(4) 0.0413(4) -0.0214(3) -0.0207(3) 0.0134(3)
Mn2 0.0485(4) 0.0358(4) 0.0430(4) -0.0267(3) -0.0222(3) 0.0136(3)
Mn3 0.0503(4) 0.0420(4) 0.0395(4) -0.0254(3) -0.0262(3) 0.0170(3)
Na 0.0371(12) 0.0287(11) 0.0330(11) -0.0216(9) -0.0232(10) 0.0161(9)
O1 0.044(2) 0.043(2) 0.051(2) -0.030(2) -0.020(2) 0.0164(14)
O2 0.048(2) 0.039(2) 0.037(2) -0.0227(14) -0.0189(14) 0.0136(14)
O3 0.054(2) 0.048(2) 0.037(2) -0.022(2) -0.020(2) 0.012(2)
O4 0.040(2) 0.035(2) 0.041(2) -0.0205(14) -0.0201(14) 0.0107(13)
O5 0.060(2) 0.045(2) 0.048(2) -0.030(2) -0.025(2) 0.012(2)
O6 0.047(2) 0.056(2) 0.047(2) -0.035(2) -0.026(2) 0.021(2)
O7 0.047(2) 0.037(2) 0.056(2) -0.022(2) -0.027(2) 0.0138(14)
O8 0.049(2) 0.043(2) 0.065(2) -0.028(2) -0.029(2) 0.014(2)
O9 0.055(2) 0.056(2) 0.043(2) -0.029(2) -0.026(2) 0.015(2)
O10 0.055(2) 0.057(2) 0.045(2) -0.029(2) -0.031(2) 0.021(2)
O11 0.063(2) 0.039(2) 0.050(2) -0.030(2) -0.022(2) 0.009(2)
O12 0.058(2) 0.038(2) 0.047(2) -0.027(2) -0.021(2) 0.0114(15)
C1 0.053(3) 0.072(4) 0.069(4) -0.046(3) -0.020(3) 0.022(3)
C2 0.048(3) 0.039(2) 0.047(3) -0.023(2) -0.017(2) 0.010(2)
C3 0.120(6) 0.052(3) 0.037(3) -0.013(3) -0.017(3) 0.002(4)
C4 0.045(3) 0.044(3) 0.048(3) -0.023(2) -0.019(2) 0.008(2)
C5 0.063(3) 0.063(3) 0.083(4) -0.049(3) -0.031(3) 0.007(3)
C6 0.049(3) 0.055(3) 0.049(3) -0.031(2) -0.019(2) 0.014(2)
C7 0.050(3) 0.040(2) 0.045(3) -0.022(2) -0.020(2) 0.013(2)
C8 0.060(3) 0.046(3) 0.048(3) -0.024(2) -0.024(3) 0.012(2)
C9 0.064(4) 0.042(3) 0.088(4) -0.030(3) -0.031(3) 0.014(3)
C10 0.070(4) 0.055(4) 0.119(6) -0.046(4) -0.037(4) 0.012(3)
C11 0.075(4) 0.045(3) 0.077(4) -0.018(3) -0.025(4) -0.001(3)
C12 0.101(6) 0.060(4) 0.134(8) 0.029(5) -0.068(6) -0.012(4)
C13 0.083(5) 0.059(4) 0.150(8) 0.013(5) -0.076(6) -0.005(4)
C14 0.048(3) 0.040(3) 0.061(3) -0.017(2) -0.026(3) 0.017(2)
C15 0.054(3) 0.043(3) 0.047(3) -0.021(2) -0.027(2) 0.018(2)
C16 0.049(3) 0.056(3) 0.051(3) -0.022(3) -0.020(2) 0.018(2)
C17 0.052(3) 0.076(4) 0.077(4) -0.042(4) -0.028(3) 0.012(3)
C18 0.058(4) 0.109(6) 0.104(6) -0.055(5) -0.026(4) 0.000(4)
C19 0.049(4) 0.136(8) 0.117(7) -0.060(6) -0.022(4) 0.013(5)
C20 0.055(4) 0.094(6) 0.121(7) -0.043(5) -0.009(4) 0.029(4)
C21 0.061(4) 0.070(4) 0.091(5) -0.041(4) -0.021(4) 0.019(3)
C22 0.054(3) 0.045(3) 0.043(3) -0.022(2) -0.028(2) 0.010(2)
C23 0.051(3) 0.068(3) 0.054(3) -0.037(3) -0.024(3) 0.013(3)
C24 0.060(4) 0.082(4) 0.066(4) -0.040(4) -0.021(3) 0.008(3)
C25 0.055(4) 0.118(6) 0.084(5) -0.048(5) -0.019(4) 0.006(4)
C26 0.048(4) 0.184(10) 0.090(6) -0.070(6) -0.028(4) 0.015(5)
C27 0.072(5) 0.169(9) 0.073(5) -0.054(6) -0.037(4) 0.053(5)
C28 0.059(4) 0.106(5) 0.057(4) -0.033(4) -0.030(3) 0.025(4)
C29 0.051(3) 0.065(3) 0.044(3) -0.028(3) -0.025(2) 0.014(2)
C30 0.057(3) 0.035(2) 0.044(3) -0.021(2) -0.027(2) 0.011(2)
C31 0.055(3) 0.034(2) 0.040(2) -0.014(2) -0.023(2) 0.011(2)
C32 0.056(3) 0.058(3) 0.041(3) -0.019(2) -0.021(2) 0.008(3)
C33 0.066(4) 0.097(5) 0.044(3) -0.030(3) -0.028(3) 0.013(3)
C34 0.054(4) 0.107(5) 0.041(3) -0.023(3) -0.010(3) 0.009(3)
C35 0.044(3) 0.087(5) 0.058(4) -0.023(3) -0.013(3) 0.005(3)
C36 0.053(3) 0.052(3) 0.055(3) -0.024(3) -0.027(3) 0.010(2)
C37 0.048(3) 0.037(2) 0.050(3) -0.025(2) -0.023(2) 0.010(2)
C38 0.046(3) 0.042(3) 0.057(3) -0.029(2) -0.022(2) 0.009(2)
C39 0.058(3) 0.052(3) 0.060(3) -0.035(3) -0.017(3) 0.005(3)
C40 0.064(4) 0.065(4) 0.067(4) -0.033(3) -0.006(3) -0.004(3)
C41 0.070(4) 0.051(3) 0.082(4) -0.034(3) -0.020(4) -0.007(3)
C42 0.093(5) 0.058(4) 0.080(4) -0.045(3) -0.014(4) -0.014(3)
C43 0.078(4) 0.058(3) 0.065(4) -0.043(3) -0.008(3) -0.008(3)
C44 0.048(3) 0.045(3) 0.056(3) -0.035(2) -0.012(2) 0.007(2)
C45 0.047(3) 0.041(2) 0.050(3) -0.031(2) -0.024(2) 0.013(2)
C46 0.044(3) 0.050(3) 0.057(3) -0.035(3) -0.019(2) 0.007(2)
C47 0.059(3) 0.056(3) 0.083(4) -0.047(3) -0.008(3) 0.011(3)
C48 0.065(4) 0.082(5) 0.100(5) -0.062(5) 0.000(4) 0.011(4)
C49 0.067(4) 0.104(6) 0.067(4) -0.053(4) 0.002(3) -0.014(4)
C50 0.067(4) 0.072(4) 0.064(4) -0.037(3) -0.015(3) -0.003(3)
C51 0.057(3) 0.061(3) 0.059(3) -0.036(3) -0.019(3) 0.010(3)
C52 0.065(7) 0.045(6) 0.072(8) -0.032(6) -0.019(6) 0.015(5)
C53 0.063(8) 0.041(8) 0.092(10) -0.042(7) -0.040(7) 0.005(7)
C54 0.081(10) 0.133(16) 0.097(12) -0.078(12) -0.059(10) 0.059(11)
C55 0.037(7) 0.088(11) 0.071(10) -0.052(10) 0.006(7) -0.006(7)
C56 0.170(19) 0.065(9) 0.052(8) -0.030(7) 0.016(11) -0.025(11)
C57 0.071(9) 0.071(9) 0.071(9) -0.013(7) -0.027(7) 0.006(7)
C58 0.078(9) 0.053(7) 0.069(8) -0.032(6) -0.012(7) 0.001(6)
C59 0.067(9) 0.102(12) 0.096(11) -0.060(10) 0.008(8) 0.007(8)
C60 0.226(46) 0.131(25) 0.200(41) -0.116(27) -0.154(38) 0.120(31)
C61 0.060(12) 0.214(35) 0.213(32) -0.164(31) -0.063(18) 0.074(18)
C62 0.085(11) 0.081(10) 0.043(7) 0.006(7) -0.027(7) 0.001(9)
C63 0.035(5) 0.088(9) 0.041(6) -0.018(6) -0.012(5) 0.014(6)
C64 0.062(7) 0.040(5) 0.046(6) -0.016(5) -0.015(5) 0.019(5)
C65 0.051(7) 0.057(7) 0.065(8) -0.016(6) -0.010(6) 0.013(5)
C66 0.054(6) 0.049(6) 0.086(9) -0.039(6) -0.041(6) 0.012(5)
C67 0.282(29) 0.043(7) 0.026(6) -0.013(5) -0.036(11) 0.027(12)
C68 0.058(7) 0.063(7) 0.074(9) -0.023(7) -0.028(7) 0.009(6)
C69 0.069(7) 0.041(6) 0.052(6) -0.018(5) -0.019(6) -0.001(5)
C70 0.039(5) 0.047(6) 0.079(8) -0.019(6) -0.029(6) -0.008(5)
C71 0.022(4) 0.039(5) 0.050(6) 0.007(5) -0.008(4) 0.000(4)
C72 0.025(6) 0.226(23) 0.048(7) -0.025(11) -0.011(5) -0.013(9)
C73 0.045(6) 0.062(7) 0.051(7) -0.012(6) -0.015(5) -0.019(5)
C74 0.097(10) 0.055(7) 0.120(13) -0.044(8) -0.079(10) 0.026(7)
C75 0.041(5) 0.056(6) 0.052(6) -0.027(5) -0.021(5) 0.008(4)
B1 0.046(6) 0.050(6) 0.047(6) -0.021(5) -0.013(5) 0.010(5)
C76 0.078(8) 0.089(9) 0.052(6) -0.037(7) -0.006(6) 0.016(7)
Cl1 0.084(2) 0.083(2) 0.064(2) -0.045(2) 0.011(2) -0.019(2)
Cl2 0.074(2) 0.201(5) 0.154(4) -0.137(4) -0.055(2) 0.059(3)
Cl3 0.110(3) 0.107(3) 0.054(2) -0.039(2) -0.005(2) 0.009(2)
Cl4 0.147(19) 0.164(24) 0.067(9) -0.023(12) -0.051(10) -0.052(19)
Cl5 0.110(17) 0.276(35) 0.076(11) -0.063(15) -0.020(10) -0.079(20)
Cl6A 0.077(13) 0.074(17) 0.053(11) -0.053(14) -0.040(10) 0.040(14)
Cl6B 0.100(17) 0.079(18) 0.074(15) -0.068(16) -0.057(13) 0.049(16)
Cl7 0.044(6) 0.088(9) 0.091(9) -0.061(8) 0.039(6) -0.029(6)
Cl8 0.195(23) 0.076(12) 0.188(22) -0.080(13) -0.100(18) -0.014(12)
Cl9 0.066(7) 0.103(10) 0.065(7) -0.008(7) -0.022(6) 0.003(6)
Cl10 0.148(17) 0.077(10) 0.194(22) 0.011(12) -0.039(17) 0.048(11)

loop_
_atom_site_label
_atom_site_type_symbol
_atom_site_fract_x
_atom_site_fract_y
_atom_site_fract_z
_atom_site_U_iso_or_equiv
_atom_site_thermal_displace_type
_atom_site_occupancy
_atom_site_calc_flag
_atom_site_refinement_flags
_atom_site_disorder_group
Mn1 Mn 0.60778(5) -0.17271(4) 0.59069(5) 0.0358(2) Uani 1 d . 1
Mn2 Mn 0.52002(5) -0.14765(5) 0.43124(5) 0.0376(2) Uani 1 d . 1
Mn3 Mn 0.42755(5) 0.03333(5) 0.33020(5) 0.0389(2) Uani 1 d . 1
Na Na 0.5000 0.0000 0.5000 0.0273(5) Uani 1 d S 1
O1 O 0.6435(2) -0.1587(2) 0.4643(2) 0.0421(7) Uani 1 d . 1
O2 O 0.4699(2) -0.1542(2) 0.5493(2) 0.0383(7) Uani 1 d . 1
O3 O 0.5423(3) -0.1651(2) 0.7042(2) 0.0449(8) Uani 1 d . 1
O4 O 0.6379(2) -0.0431(2) 0.5420(2) 0.0368(7) Uani 1 d . 1
O5 O 0.3983(3) -0.1011(2) 0.3954(2) 0.0464(8) Uani 1 d . 1
O6 O 0.5456(2) 0.0029(2) 0.3600(2) 0.0434(8) Uani 1 d . 1
O7 O 0.5675(2) -0.3018(2) 0.6538(2) 0.0450(8) Uani 1 d . 1
O8 O 0.7462(3) -0.1979(2) 0.6014(3) 0.0495(8) Uani 1 d . 1
O9 O 0.3025(3) 0.0471(2) 0.3115(2) 0.0470(8) Uani 1 d . 1
O10 O 0.4907(3) 0.0609(2) 0.1940(2) 0.0474(8) Uani 1 d . 1
O11 O 0.4632(3) -0.2804(2) 0.4818(2) 0.0465(8) Uani 1 d . 1
O12 O 0.5887(3) -0.1410(2) 0.3153(2) 0.0442(8) Uani 1 d . 1
C1 C 0.7327(4) -0.1779(4) 0.4174(4) 0.0598(14) Uani 1 d . 1
H1A H 0.7450(16) -0.1438(22) 0.3501(5) 0.090 Uiso 1 calc R 1
H1B H 0.7271(12) -0.2438(6) 0.4389(21) 0.090 Uiso 1 calc R 1
H1C H 0.7874(6) -0.1594(26) 0.4308(24) 0.090 Uiso 1 calc R 1
C2 C 0.3802(4) -0.2126(3) 0.6155(3) 0.0438(11) Uani 1 d . 1
H2A H 0.3554(13) -0.1963(15) 0.6646(13) 0.066 Uiso 1 calc R 1
H2B H 0.3919(6) -0.2765(4) 0.6432(17) 0.066 Uiso 1 calc R 1
H2C H 0.3314(9) -0.2052(17) 0.5845(6) 0.066 Uiso 1 calc R 1
C3 C 0.5110(6) -0.2413(4) 0.7950(4) 0.076(2) Uani 1 d . 1
H3A H 0.4634(29) -0.2252(12) 0.8374(8) 0.114 Uiso 1 calc R 1
H3B H 0.5680(8) -0.2591(22) 0.8158(14) 0.114 Uiso 1 calc R 1
H3C H 0.4797(34) -0.2927(12) 0.7950(8) 0.114 Uiso 1 calc R 1
C4 C 0.7359(4) 0.0022(3) 0.4838(3) 0.0449(11) Uani 1 d . 1
H4A H 0.7403(7) 0.0670(6) 0.4670(20) 0.067 Uiso 1 calc R 1
H4B H 0.7530(10) -0.0025(21) 0.4271(12) 0.067 Uiso 1 calc R 1
H4C H 0.7818(4) -0.0267(16) 0.5173(9) 0.067 Uiso 1 calc R 1
C5 C 0.3380(4) -0.1468(4) 0.3722(5) 0.0622(15) Uani 1 d . 1
H5A H 0.3177(26) -0.2112(8) 0.4215(15) 0.093 Uiso 1 calc R 1
H5B H 0.3755(11) -0.1437(26) 0.3131(16) 0.093 Uiso 1 calc R 1
H5C H 0.2794(16) -0.1171(19) 0.3663(30) 0.093 Uiso 1 calc R 1
C6 C 0.6378(4) 0.0510(4) 0.2888(4) 0.0482(12) Uani 1 d . 1
H6A H 0.6898(6) 0.0409(20) 0.3169(4) 0.072 Uiso 1 calc R 1
H6B H 0.6341(9) 0.1168(5) 0.2563(17) 0.072 Uiso 1 calc R 1
H6C H 0.6531(13) 0.0285(18) 0.2443(14) 0.072 Uiso 1 calc R 1
C7 C 0.6160(4) -0.3690(3) 0.6861(3) 0.0437(11) Uani 1 d . 1
C8 C 0.5547(4) -0.4618(4) 0.7417(4) 0.0501(12) Uani 1 d . 1
C9 C 0.4645(4) -0.4744(4) 0.7354(5) 0.064(2) Uani 1 d . 1
H9 H 0.4413(4) -0.4234(4) 0.6944(5) 0.077 Uiso 1 calc R 1
C10 C 0.4062(5) -0.5589(4) 0.7867(6) 0.079(2) Uani 1 d . 1
H10 H 0.3440(5) -0.5660(4) 0.7804(6) 0.095 Uiso 1 calc R 1
C11 C 0.4384(5) -0.6325(4) 0.8468(5) 0.071(2) Uani 1 d . 1
H11 H 0.3983(5) -0.6910(4) 0.8834(5) 0.086 Uiso 1 calc R 1
C12 C 0.5270(7) -0.6216(5) 0.8535(7) 0.125(4) Uani 1 d . 1
H12 H 0.5503(7) -0.6731(5) 0.8937(7) 0.150 Uiso 1 calc R 1
C13 C 0.5848(6) -0.5367(5) 0.8032(7) 0.116(4) Uani 1 d . 1
H13 H 0.6461(6) -0.5300(5) 0.8112(7) 0.140 Uiso 1 calc R 1
C14 C 0.7157(4) -0.3586(3) 0.6731(4) 0.0519(13) Uani 1 d . 1
H14 H 0.7447(4) -0.4128(3) 0.6962(4) 0.062 Uiso 1 calc R 1
C15 C 0.7771(4) -0.2749(3) 0.6289(3) 0.0461(11) Uani 1 d . 1
C16 C 0.8850(4) -0.2721(4) 0.6129(4) 0.0534(13) Uani 1 d . 1
C17 C 0.9396(4) -0.1963(5) 0.5991(4) 0.065(2) Uani 1 d . 1
H17 H 0.9070(4) -0.1476(5) 0.6020(4) 0.079 Uiso 1 calc R 1
C18 C 1.0386(5) -0.1902(6) 0.5816(6) 0.090(2) Uani 1 d . 1
H18 H 1.0743(5) -0.1375(6) 0.5723(6) 0.107 Uiso 1 calc R 1
C19 C 1.0873(6) -0.2594(7) 0.5772(7) 0.103(3) Uani 1 d . 1
H19 H 1.1562(6) -0.2553(7) 0.5666(7) 0.124 Uiso 1 calc R 1
C20 C 1.0368(5) -0.3356(6) 0.5881(6) 0.100(3) Uani 1 d . 1
H20 H 1.0709(5) -0.3823(6) 0.5817(6) 0.120 Uiso 1 calc R 1
C21 C 0.9343(5) -0.3424(5) 0.6088(5) 0.075(2) Uani 1 d . 1
H21 H 0.8981(5) -0.3959(5) 0.6202(5) 0.091 Uiso 1 calc R 1
C22 C 0.2819(4) 0.0765(3) 0.2352(3) 0.0442(11) Uani 1 d . 1
C23 C 0.1764(4) 0.0826(4) 0.2479(4) 0.0530(13) Uani 1 d . 1
C24 C 0.1058(5) 0.0177(5) 0.3311(5) 0.068(2) Uani 1 d . 1
H24 H 0.1262(5) -0.0276(5) 0.3796(5) 0.081 Uiso 1 calc R 1
C25 C 0.0081(5) 0.0190(6) 0.3430(6) 0.088(2) Uani 1 d . 1
H25 H -0.0394(5) -0.0271(6) 0.3987(6) 0.105 Uiso 1 calc R 1
C26 C -0.0222(5) 0.0866(8) 0.2750(6) 0.105(3) Uani 1 d . 1
H26 H -0.0906(5) 0.0889(8) 0.2848(6) 0.126 Uiso 1 calc R 1
C27 C 0.0448(6) 0.1496(7) 0.1943(6) 0.104(3) Uani 1 d . 1
H27 H 0.0230(6) 0.1951(7) 0.1469(6) 0.125 Uiso 1 calc R 1
C28 C 0.1462(5) 0.1494(5) 0.1790(5) 0.074(2) Uani 1 d . 1
H28 H 0.1931(5) 0.1945(5) 0.1221(5) 0.089 Uiso 1 calc R 1
C29 C 0.3483(4) 0.0973(4) 0.1489(4) 0.0502(12) Uani 1 d . 1
H29 H 0.3243(4) 0.1183(4) 0.0981(4) 0.060 Uiso 1 calc R 1
C30 C 0.4496(4) 0.0891(3) 0.1316(3) 0.0422(11) Uani 1 d . 1
C31 C 0.5155(4) 0.1155(3) 0.0355(3) 0.0430(11) Uani 1 d . 1
C32 C 0.4798(4) 0.1131(4) -0.0307(3) 0.0528(13) Uani 1 d . 1
H32 H 0.4115(4) 0.0955(4) -0.0151(3) 0.063 Uiso 1 calc R 1
C33 C 0.5438(5) 0.1362(5) -0.1174(4) 0.069(2) Uani 1 d . 1
H33 H 0.5195(5) 0.1339(5) -0.1615(4) 0.082 Uiso 1 calc R 1
C34 C 0.6420(5) 0.1627(5) -0.1410(4) 0.075(2) Uani 1 d . 1
H34 H 0.6857(5) 0.1778(5) -0.2011(4) 0.090 Uiso 1 calc R 1
C35 C 0.6786(4) 0.1676(5) -0.0772(4) 0.070(2) Uani 1 d . 1
H35 H 0.7465(4) 0.1886(5) -0.0948(4) 0.084 Uiso 1 calc R 1
C36 C 0.6157(4) 0.1419(4) 0.0115(4) 0.0523(12) Uani 1 d . 1
H36 H 0.6408(4) 0.1424(4) 0.0560(4) 0.063 Uiso 1 calc R 1
C37 C 0.4725(4) -0.3230(3) 0.4364(3) 0.0417(10) Uani 1 d . 1
C38 C 0.4003(4) -0.4103(3) 0.4841(4) 0.0448(11) Uani 1 d . 1
C39 C 0.3288(4) -0.4344(4) 0.5689(4) 0.0543(13) Uani 1 d . 1
H39 H 0.3279(4) -0.3975(4) 0.5968(4) 0.065 Uiso 1 calc R 1
C40 C 0.2589(5) -0.5110(4) 0.6133(5) 0.069(2) Uani 1 d . 1
H40 H 0.2082(5) -0.5255(4) 0.6700(5) 0.083 Uiso 1 calc R 1
C41 C 0.2633(5) -0.5673(4) 0.5741(5) 0.068(2) Uani 1 d . 1
H41 H 0.2176(5) -0.6222(4) 0.6056(5) 0.082 Uiso 1 calc R 1
C42 C 0.3327(5) -0.5437(4) 0.4915(5) 0.075(2) Uani 1 d . 1
H42 H 0.3341(5) -0.5812(4) 0.4641(5) 0.090 Uiso 1 calc R 1
C43 C 0.4012(5) -0.4665(4) 0.4462(4) 0.065(2) Uani 1 d . 1
H43 H 0.4498(5) -0.4514(4) 0.3881(4) 0.078 Uiso 1 calc R 1
C44 C 0.5415(4) -0.2920(3) 0.3484(4) 0.0463(11) Uani 1 d . 1
H44 H 0.5508(4) -0.3326(3) 0.3239(4) 0.056 Uiso 1 calc R 1
C45 C 0.5977(4) -0.2053(3) 0.2939(3) 0.0405(10) Uani 1 d . 1
C46 C 0.6737(4) -0.1792(3) 0.2034(4) 0.0459(11) Uani 1 d . 1
C47 C 0.7271(4) -0.2434(4) 0.1868(5) 0.065(2) Uani 1 d . 1
H47 H 0.7145(4) -0.3061(4) 0.2341(5) 0.078 Uiso 1 calc R 1
C48 C 0.7985(5) -0.2143(5) 0.1004(6) 0.082(2) Uani 1 d . 1
H48 H 0.8337(5) -0.2579(5) 0.0885(6) 0.099 Uiso 1 calc R 1
C49 C 0.8193(5) -0.1251(6) 0.0327(5) 0.081(2) Uani 1 d . 1
H49 H 0.8694(5) -0.1067(6) -0.0255(5) 0.097 Uiso 1 calc R 1
C50 C 0.7676(5) -0.0603(5) 0.0478(5) 0.068(2) Uani 1 d . 1
H50 H 0.7815(5) 0.0021(5) 0.0000(5) 0.082 Uiso 1 calc R 1
C51 C 0.6962(4) -0.0874(4) 0.1329(4) 0.0565(13) Uani 1 d . 1
H51 H 0.6616(4) -0.0430(4) 0.1438(4) 0.068 Uiso 1 calc R 1
C52 C 1.0090(9) -0.5473(8) 0.8728(9) 0.061(3) Uani 0.50 d P 2
C53 C 1.0634(12) -0.5879(11) 0.9287(13) 0.058(4) Uani 0.50 d P 2
H53 H 1.0376(12) -0.6486(11) 0.9787(13) 0.069 Uiso 0.50 calc PR 2
C54 C 1.1492(13) -0.5514(15) 0.9207(12) 0.087(5) Uani 0.50 d P 2
H54 H 1.1795(13) -0.5865(15) 0.9658(12) 0.105 Uiso 0.50 calc PR 2
C55 C 1.2015(11) -0.4557(12) 0.8424(11) 0.065(4) Uani 0.50 d P 2
H55 H 1.2635(11) -0.4286(12) 0.8346(11) 0.079 Uiso 0.50 calc PR 2
C56 C 1.1491(17) -0.4153(11) 0.7870(11) 0.109(7) Uani 0.50 d P 2
H56 H 1.1748(17) -0.3553(11) 0.7354(11) 0.130 Uiso 0.50 calc PR 2
C57 C 1.0469(10) -0.4616(10) 0.8023(10) 0.080(4) Uani 0.50 d P 2
H57 H 1.0114(10) -0.4288(10) 0.7615(10) 0.096 Uiso 0.50 calc PR 2
C58 C 0.8006(10) -0.5459(9) 0.9182(9) 0.069(3) Uani 0.50 d P 2
C59 C 0.8048(11) -0.4565(13) 0.8836(12) 0.093(5) Uani 0.50 d P 2
H59 H 0.8656(11) -0.4201(13) 0.8380(12) 0.111 Uiso 0.50 calc PR 2
C60 C 0.7342(31) -0.4116(22) 0.9052(26) 0.151(17) Uani 0.50 d P 2
H60 H 0.7436(31) -0.3467(22) 0.8776(26) 0.181 Uiso 0.50 calc PR 2
C61 C 0.6428(17) -0.4674(25) 0.9727(25) 0.133(12) Uani 0.50 d P 2
H61 H 0.5878(17) -0.4429(25) 0.9953(25) 0.159 Uiso 0.50 calc PR 2
C62 C 0.6414(13) -0.5543(12) 1.0007(10) 0.084(5) Uani 0.50 d P 2
H62 H 0.5813(13) -0.5930(12) 1.0450(10) 0.101 Uiso 0.50 calc PR 2
C63 C 0.7100(8) -0.5936(10) 0.9761(7) 0.061(3) Uani 0.50 d P 2
H63 H 0.6980(8) -0.6576(10) 0.9986(7) 0.073 Uiso 0.50 calc PR 2
C64 C 0.8985(8) -0.5923(7) 0.7897(7) 0.053(3) Uani 0.50 d P 2
C65 C 0.9825(9) -0.5792(8) 0.7160(9) 0.067(3) Uani 0.50 d P 2
H65 H 1.0449(9) -0.5703(8) 0.7211(9) 0.080 Uiso 0.50 calc PR 2
C66 C 0.9817(9) -0.5782(7) 0.6388(10) 0.056(3) Uani 0.50 d P 2
H66 H 1.0417(9) -0.5747(7) 0.5941(10) 0.067 Uiso 0.50 calc PR 2
C67 C 0.8950(20) -0.5821(9) 0.6248(8) 0.123(9) Uani 0.50 d P 2
H67 H 0.8944(20) -0.5726(9) 0.5663(8) 0.147 Uiso 0.50 calc PR 2
C68 C 0.8109(9) -0.5991(9) 0.6919(10) 0.069(3) Uani 0.50 d P 2
H68 H 0.7495(9) -0.6072(9) 0.6847(10) 0.082 Uiso 0.50 calc PR 2
C69 C 0.8152(9) -0.6050(7) 0.7773(8) 0.056(3) Uani 0.50 d P 2
H69 H 0.7549(9) -0.6188(7) 0.8264(8) 0.068 Uiso 0.50 calc PR 2
C70 C 0.8871(8) -0.7087(7) 0.9653(9) 0.058(3) Uani 0.50 d P 2
C71 C 0.8414(6) -0.7407(7) 1.0686(7) 0.051(3) Uani 0.50 d P 2
H71 H 0.8167(6) -0.6987(7) 1.0890(7) 0.061 Uiso 0.50 calc PR 2
C72 C 0.8367(8) -0.8223(17) 1.1255(10) 0.119(8) Uani 0.50 d P 2
H72 H 0.8090(8) -0.8413(17) 1.1899(10) 0.142 Uiso 0.50 calc PR 2
C73 C 0.8743(8) -0.8965(9) 1.0973(9) 0.060(3) Uani 0.50 d P 2
H73 H 0.8672(8) -0.9598(9) 1.1411(9) 0.072 Uiso 0.50 calc PR 2
C74 C 0.9142(11) -0.8638(9) 1.0119(12) 0.080(4) Uani 0.50 d P 2
H74 H 0.9409(11) -0.9049(9) 0.9910(12) 0.096 Uiso 0.50 calc PR 2
C75 C 0.9236(7) -0.7695(7) 0.9418(7) 0.048(2) Uani 0.50 d P 2
H75 H 0.9565(7) -0.7510(7) 0.8781(7) 0.058 Uiso 0.50 calc PR 2
B1 B 0.8995(9) -0.5991(8) 0.8881(8) 0.050(3) Uani 0.50 d P 2
C76 C 1.0329(10) -0.1914(10) 0.2685(8) 0.076(3) Uani 0.55 d P 3
Cl1 Cl 1.1224(2) -0.0955(2) 0.1991(2) 0.0823(9) Uani 0.55 d P 3
Cl2 Cl 0.9276(3) -0.1680(4) 0.2292(4) 0.117(2) Uani 0.55 d P 3
Cl3 Cl 0.9912(3) -0.2177(3) 0.3831(2) 0.0961(11) Uani 0.55 d P 3
Cl4 Cl 0.7534(24) -0.3686(20) 0.8694(15) 0.137(13) Uani 0.15 d P 4
Cl5 Cl 0.6145(19) -0.4915(28) 1.0278(13) 0.166(16) Uani 0.15 d P 4
C77 Cl 1.1133(24) -0.4705(22) 0.9024(22) 0.191(11) Uiso 0.15 d P 5
Cl6A Cl 1.0365(21) -0.3705(18) 0.8348(18) 0.055(6) Uani 0.07 d P 5
Cl6B Cl 1.0314(25) -0.4104(20) 0.8427(21) 0.065(8) Uani 0.07 d P 5
Cl7 Cl 1.2294(9) -0.4086(10) 0.8148(11) 0.082(5) Uani 0.15 d P 5
Cl8 Cl 1.0716(26) -0.5672(16) 0.9399(23) 0.137(10) Uani 0.15 d P 5
Cl9 Cl 0.8028(9) -0.6309(10) 0.6224(8) 0.093(4) Uani 0.15 d P 6
Cl10 Cl 0.9253(17) -0.7771(12) 0.6662(20) 0.180(11) Uani 0.15 d P 6

loop_
_atom_type_symbol
_atom_type_description
_atom_type_scat_dispersion_real
_atom_type_scat_dispersion_imag
_atom_type_scat_source
Mn Mn 0.3368 0.7283 'International Tables Vol C Tables 4.2.6.8 and 6.1.1.4'
C C 0.0033 0.0016 'International Tables Vol C Tables 4.2.6.8 and 6.1.1.4'
H H 0.0000 0.0000 'International Tables Vol C Tables 4.2.6.8 and 6.1.1.4'
O O 0.0106 0.0060 'International Tables Vol C Tables 4.2.6.8 and 6.1.1.4'
Na Na 0.0362 0.0249 'International Tables Vol C Tables 4.2.6.8 and 6.1.1.4'
Cl Cl 0.1484 0.1585 'International Tables Vol C Tables 4.2.6.8 and 6.1.1.4'
B B 0.0013 0.0007 'International Tables Vol C Tables 4.2.6.8 and 6.1.1.4'

loop_
_geom_angle_atom_site_label_1
_geom_angle_atom_site_label_2
_geom_angle_atom_site_label_3
_geom_angle
_geom_angle_site_symmetry_1
_geom_angle_site_symmetry_3
_geom_angle_publ_flag
O7 Mn1 O4 172.45(14) . . ?
O7 Mn1 O3 92.64(15) . . ?
O4 Mn1 O3 79.85(14) . . ?
O7 Mn1 O1 94.24(14) . . ?
O4 Mn1 O1 92.80(13) . . ?
O3 Mn1 O1 163.07(13) . . ?
O7 Mn1 O8 88.44(14) . . ?
O4 Mn1 O8 93.76(13) . . ?
O3 Mn1 O8 101.36(14) . . ?
O1 Mn1 O8 94.29(14) . . ?
O7 Mn1 O2 88.16(12) . . ?
O4 Mn1 O2 91.46(12) . . ?
O3 Mn1 O2 93.11(12) . . ?
O1 Mn1 O2 71.69(12) . . ?
O8 Mn1 O2 165.27(13) . . ?
O7 Mn1 Mn3 129.68(11) . 2_656 ?
O4 Mn1 Mn3 42.85(9) . 2_656 ?
O3 Mn1 Mn3 37.10(10) . 2_656 ?
O1 Mn1 Mn3 134.38(9) . 2_656 ?
O8 Mn1 Mn3 98.07(10) . 2_656 ?
O2 Mn1 Mn3 95.12(8) . 2_656 ?
O7 Mn1 Na 133.17(10) . . ?
O4 Mn1 Na 45.48(9) . . ?
O3 Mn1 Na 82.35(9) . . ?
O1 Mn1 Na 81.67(9) . . ?
O8 Mn1 Na 138.29(10) . . ?
O2 Mn1 Na 46.10(8) . . ?
Mn3 Mn1 Na 60.34(2) 2_656 . ?
O7 Mn1 Mn2 90.09(10) . . ?
O4 Mn1 Mn2 93.98(9) . . ?
O3 Mn1 Mn2 128.34(10) . . ?
O1 Mn1 Mn2 36.32(9) . . ?
O8 Mn1 Mn2 130.29(11) . . ?
O2 Mn1 Mn2 35.41(8) . . ?
Mn3 Mn1 Mn2 119.92(3) 2_656 . ?
Na Mn1 Mn2 59.75(2) . . ?
O12 Mn2 O2 171.49(14) . . ?
O12 Mn2 O1 91.77(14) . . ?
O2 Mn2 O1 79.75(13) . . ?
O12 Mn2 O11 88.67(13) . . ?
O2 Mn2 O11 93.98(13) . . ?
O1 Mn2 O11 103.64(14) . . ?
O12 Mn2 O5 94.23(14) . . ?
O2 Mn2 O5 93.78(13) . . ?
O1 Mn2 O5 163.76(13) . . ?
O11 Mn2 O5 91.58(14) . . ?
O12 Mn2 O6 88.84(13) . . ?
O2 Mn2 O6 90.92(12) . . ?
O1 Mn2 O6 93.14(13) . . ?
O11 Mn2 O6 163.10(13) . . ?
O5 Mn2 O6 71.94(13) . . ?
O12 Mn2 Na 132.97(10) . . ?
O2 Mn2 Na 45.44(9) . . ?
O1 Mn2 Na 81.40(9) . . ?
O11 Mn2 Na 138.25(10) . . ?
O5 Mn2 Na 83.47(9) . . ?
O6 Mn2 Na 45.70(8) . . ?
O12 Mn2 Mn3 91.24(10) . . ?
O2 Mn2 Mn3 93.54(9) . . ?
O1 Mn2 Mn3 128.71(10) . . ?
O11 Mn2 Mn3 127.61(10) . . ?
O5 Mn2 Mn3 36.19(10) . . ?
O6 Mn2 Mn3 35.77(8) . . ?
Na Mn2 Mn3 60.29(2) . . ?
O12 Mn2 Mn1 127.70(11) . . ?
O2 Mn2 Mn1 43.85(10) . . ?
O1 Mn2 Mn1 35.95(9) . . ?
O11 Mn2 Mn1 100.43(10) . . ?
O5 Mn2 Mn1 136.18(9) . . ?
O6 Mn2 Mn1 94.30(8) . . ?
Na Mn2 Mn1 59.72(2) . . ?
Mn3 Mn2 Mn1 119.85(3) . . ?
O6 Mn3 O9 172.5(2) . . ?
O6 Mn3 O5 80.21(15) . . ?
O9 Mn3 O5 92.43(15) . . ?
O6 Mn3 O3 92.72(14) . 2_656 ?
O9 Mn3 O3 94.07(14) . 2_656 ?
O5 Mn3 O3 165.10(13) . 2_656 ?
O6 Mn3 O10 94.21(13) . . ?
O9 Mn3 O10 88.65(13) . . ?
O5 Mn3 O10 100.28(14) . . ?
O3 Mn3 O10 93.27(14) 2_656 . ?
O6 Mn3 O4 90.41(12) . 2_656 ?
O9 Mn3 O4 88.56(12) . 2_656 ?
O5 Mn3 O4 94.50(13) . 2_656 ?
O3 Mn3 O4 72.30(12) 2_656 2_656 ?
O10 Mn3 O4 165.07(13) . 2_656 ?
O6 Mn3 Mn1 93.76(9) . 2_656 ?
O9 Mn3 Mn1 89.80(10) . 2_656 ?
O5 Mn3 Mn1 130.52(10) . 2_656 ?
O3 Mn3 Mn1 36.25(9) 2_656 2_656 ?
O10 Mn3 Mn1 129.20(10) . 2_656 ?
O4 Mn3 Mn1 36.13(8) 2_656 2_656 ?
O6 Mn3 Mn2 42.13(11) . . ?
O9 Mn3 Mn2 130.52(11) . . ?
O5 Mn3 Mn2 38.09(10) . . ?
O3 Mn3 Mn2 133.66(10) 2_656 . ?
O10 Mn3 Mn2 98.89(9) . . ?
O4 Mn3 Mn2 94.06(8) 2_656 . ?
Mn1 Mn3 Mn2 119.55(3) 2_656 . ?
O6 Mn3 Na 44.68(9) . . ?
O9 Mn3 Na 133.48(10) . . ?
O5 Mn3 Na 84.40(9) . . ?
O3 Mn3 Na 81.39(9) 2_656 . ?
O10 Mn3 Na 137.65(10) . . ?
O4 Mn3 Na 45.78(8) 2_656 . ?
Mn1 Mn3 Na 59.87(2) 2_656 . ?
Mn2 Mn3 Na 59.85(2) . . ?
O6 Na O6 180.0 . 2_656 ?
O6 Na O4 79.46(11) . 2_656 ?
O6 Na O4 100.54(11) 2_656 2_656 ?
O6 Na O4 100.54(11) . . ?
O6 Na O4 79.46(11) 2_656 . ?
O4 Na O4 180.0 2_656 . ?
O6 Na O2 100.87(11) . 2_656 ?
O6 Na O2 79.14(11) 2_656 2_656 ?
O4 Na O2 81.65(11) 2_656 2_656 ?
O4 Na O2 98.35(11) . 2_656 ?
O6 Na O2 79.13(11) . . ?
O6 Na O2 100.86(11) 2_656 . ?
O4 Na O2 98.36(11) 2_656 . ?
O4 Na O2 81.64(11) . . ?
O2 Na O2 180.0 2_656 . ?
O6 Na Mn1 86.87(8) . 2_656 ?
O6 Na Mn1 93.14(8) 2_656 2_656 ?
O4 Na Mn1 36.46(8) 2_656 2_656 ?
O4 Na Mn1 143.54(8) . 2_656 ?
O2 Na Mn1 45.28(8) 2_656 2_656 ?
O2 Na Mn1 134.72(8) . 2_656 ?
O6 Na Mn1 93.13(8) . . ?
O6 Na Mn1 86.86(8) 2_656 . ?
O4 Na Mn1 143.54(8) 2_656 . ?
O4 Na Mn1 36.46(8) . . ?
O2 Na Mn1 134.72(8) 2_656 . ?
O2 Na Mn1 45.28(8) . . ?
Mn1 Na Mn1 180.0 2_656 . ?
O6 Na Mn2 43.31(9) . . ?
O6 Na Mn2 136.68(9) 2_656 . ?
O4 Na Mn2 92.34(7) 2_656 . ?
O4 Na Mn2 87.66(7) . . ?
O2 Na Mn2 144.00(7) 2_656 . ?
O2 Na Mn2 36.00(7) . . ?
Mn1 Na Mn2 119.47(2) 2_656 . ?
Mn1 Na Mn2 60.53(2) . . ?
O6 Na Mn2 136.69(9) . 2_656 ?
O6 Na Mn2 43.31(9) 2_656 2_656 ?
O4 Na Mn2 87.66(7) 2_656 2_656 ?
O4 Na Mn2 92.34(7) . 2_656 ?
O2 Na Mn2 36.00(7) 2_656 2_656 ?
O2 Na Mn2 144.00(7) . 2_656 ?
Mn1 Na Mn2 60.53(2) 2_656 2_656 ?
Mn1 Na Mn2 119.47(2) . 2_656 ?
Mn2 Na Mn2 180.0 . 2_656 ?
O6 Na Mn3 35.96(8) . . ?
O6 Na Mn3 144.04(8) 2_656 . ?
O4 Na Mn3 43.55(8) 2_656 . ?
O4 Na Mn3 136.45(8) . . ?
O2 Na Mn3 94.02(7) 2_656 . ?
O2 Na Mn3 85.99(7) . . ?
Mn1 Na Mn3 59.79(2) 2_656 . ?
Mn1 Na Mn3 120.21(2) . . ?
Mn2 Na Mn3 59.86(2) . . ?
Mn2 Na Mn3 120.14(2) 2_656 . ?
O6 Na Mn3 144.04(8) . 2_656 ?
O6 Na Mn3 35.96(8) 2_656 2_656 ?
O4 Na Mn3 136.45(8) 2_656 2_656 ?
O4 Na Mn3 43.54(8) . 2_656 ?
O2 Na Mn3 85.99(7) 2_656 2_656 ?
O2 Na Mn3 94.01(7) . 2_656 ?
Mn1 Na Mn3 120.21(2) 2_656 2_656 ?
Mn1 Na Mn3 59.79(2) . 2_656 ?
Mn2 Na Mn3 120.14(2) . 2_656 ?
Mn2 Na Mn3 59.86(2) 2_656 2_656 ?
Mn3 Na Mn3 180.0 . 2_656 ?
C1 O1 Mn1 125.4(3) . . ?
C1 O1 Mn2 124.8(3) . . ?
Mn1 O1 Mn2 107.72(15) . . ?
C2 O2 Mn2 119.5(3) . . ?
C2 O2 Mn1 118.9(3) . . ?
Mn2 O2 Mn1 100.74(14) . . ?
C2 O2 Na 124.2(3) . . ?
Mn2 O2 Na 98.56(13) . . ?
Mn1 O2 Na 88.62(11) . . ?
C3 O3 Mn1 124.0(3) . . ?
C3 O3 Mn3 126.2(3) . 2_656 ?
Mn1 O3 Mn3 106.7(2) . 2_656 ?
C4 O4 Mn1 119.1(3) . . ?
C4 O4 Mn3 118.1(3) . 2_656 ?
Mn1 O4 Mn3 101.02(13) . 2_656 ?
C4 O4 Na 124.1(3) . . ?
Mn1 O4 Na 98.05(13) . . ?
Mn3 O4 Na 90.67(11) 2_656 . ?
C5 O5 Mn3 121.4(3) . . ?
C5 O5 Mn2 124.0(3) . . ?
Mn3 O5 Mn2 105.7(2) . . ?
C6 O6 Mn3 118.3(3) . . ?
C6 O6 Mn2 119.0(3) . . ?
Mn3 O6 Mn2 102.1(2) . . ?
C6 O6 Na 122.0(3) . . ?
Mn3 O6 Na 99.36(13) . . ?
Mn2 O6 Na 90.99(12) . . ?
C7 O7 Mn1 130.5(3) . . ?
C15 O8 Mn1 126.6(3) . . ?
C22 O9 Mn3 129.7(3) . . ?
C30 O10 Mn3 127.0(3) . . ?
C37 O11 Mn2 127.2(3) . . ?
C45 O12 Mn2 129.5(3) . . ?
O7 C7 C14 124.5(5) . . ?
O7 C7 C8 114.3(4) . . ?
C14 C7 C8 121.2(4) . . ?
C9 C8 C13 117.3(6) . . ?
C9 C8 C7 120.9(5) . . ?
C13 C8 C7 121.8(5) . . ?
C8 C9 C10 121.9(6) . . ?
C11 C10 C9 119.5(6) . . ?
C12 C11 C10 119.4(6) . . ?
C11 C12 C13 121.1(7) . . ?
C8 C13 C12 120.6(7) . . ?
C7 C14 C15 125.3(4) . . ?
O8 C15 C14 123.6(5) . . ?
O8 C15 C16 116.0(5) . . ?
C14 C15 C16 120.4(4) . . ?
C21 C16 C17 118.0(6) . . ?
C21 C16 C15 122.1(5) . . ?
C17 C16 C15 119.9(5) . . ?
C18 C17 C16 121.5(7) . . ?
C17 C18 C19 120.4(8) . . ?
C18 C19 C20 120.5(7) . . ?
C19 C20 C21 118.5(7) . . ?
C16 C21 C20 121.0(7) . . ?
O9 C22 C29 125.7(5) . . ?
O9 C22 C23 113.7(4) . . ?
C29 C22 C23 120.5(4) . . ?
C28 C23 C24 119.4(6) . . ?
C28 C23 C22 121.5(5) . . ?
C24 C23 C22 119.1(5) . . ?
C25 C24 C23 120.4(7) . . ?
C24 C25 C26 120.2(7) . . ?
C27 C26 C25 120.1(7) . . ?
C26 C27 C28 121.1(7) . . ?
C23 C28 C27 118.7(7) . . ?
C22 C29 C30 124.2(4) . . ?
O10 C30 C29 124.0(5) . . ?
O10 C30 C31 116.1(4) . . ?
C29 C30 C31 119.9(4) . . ?
C36 C31 C32 119.2(5) . . ?
C36 C31 C30 118.5(4) . . ?
C32 C31 C30 122.3(5) . . ?
C33 C32 C31 120.0(5) . . ?
C34 C33 C32 120.6(5) . . ?
C33 C34 C35 120.3(6) . . ?
C36 C35 C34 119.8(5) . . ?
C35 C36 C31 120.0(5) . . ?
O11 C37 C44 123.6(4) . . ?
O11 C37 C38 115.2(4) . . ?
C44 C37 C38 121.2(4) . . ?
C39 C38 C43 118.3(5) . . ?
C39 C38 C37 118.7(4) . . ?
C43 C38 C37 123.0(5) . . ?
C40 C39 C38 121.0(5) . . ?
C39 C40 C41 119.2(6) . . ?
C42 C41 C40 119.7(6) . . ?
C41 C42 C43 121.2(6) . . ?
C42 C43 C38 120.6(6) . . ?
C37 C44 C45 124.1(4) . . ?
O12 C45 C44 124.9(4) . . ?
O12 C45 C46 114.1(4) . . ?
C44 C45 C46 121.0(4) . . ?
C51 C46 C47 118.7(5) . . ?
C51 C46 C45 119.4(4) . . ?
C47 C46 C45 121.9(5) . . ?
C48 C47 C46 119.1(6) . . ?
C49 C48 C47 121.5(6) . . ?
C48 C49 C50 120.3(6) . . ?
C51 C50 C49 119.4(6) . . ?
C50 C51 C46 121.0(6) . . ?
C57 C52 C53 115.7(13) . . ?
C57 C52 B1 120.8(11) . . ?
C53 C52 B1 123.5(12) . . ?
C54 C53 C52 126.6(16) . . ?
C53 C54 C55 122.9(15) . . ?
C56 C55 C54 111.1(14) . . ?
C55 C56 C57 123.1(14) . . ?
C52 C57 C56 120.6(13) . . ?
C59 C58 C63 113.7(13) . . ?
C59 C58 B1 124.1(12) . . ?
C63 C58 B1 122.1(11) . . ?
C58 C59 C60 127.5(23) . . ?
C59 C60 C61 115.5(25) . . ?
C62 C61 C60 114.2(19) . . ?
C63 C62 C61 127.9(19) . . ?
C62 C63 C58 120.8(14) . . ?
C69 C64 C65 113.5(11) . . ?
C69 C64 B1 121.5(10) . . ?
C65 C64 B1 124.9(11) . . ?
C66 C65 C64 124.9(12) . . ?
C65 C66 C67 119.4(13) . . ?
C68 C67 C66 120.3(13) . . ?
C67 C68 C69 118.0(14) . . ?
C64 C69 C68 123.3(11) . . ?
C75 C70 C71 117.5(10) . . ?
C75 C70 B1 122.4(11) . . ?
C71 C70 B1 119.7(10) . . ?
C72 C71 C70 118.8(14) . . ?
C71 C72 C73 123.6(13) . . ?
C74 C73 C72 113.1(12) . . ?
C73 C74 C75 126.1(14) . . ?
C70 C75 C74 120.5(12) . . ?
C70 B1 C64 107.7(9) . . ?
C70 B1 C52 107.6(8) . . ?
C64 B1 C52 110.9(9) . . ?
C70 B1 C58 113.3(9) . . ?
C64 B1 C58 104.7(9) . . ?
C52 B1 C58 112.5(9) . . ?
Cl3 C76 Cl1 112.3(8) . . ?
Cl3 C76 Cl2 106.5(7) . . ?
Cl1 C76 Cl2 108.6(8) . . ?
Cl8 C77 Cl6B 101.0(24) . . ?
Cl8 C77 Cl7 127.9(26) . . ?
Cl6B C77 Cl7 100.3(21) . . ?
Cl8 C77 Cl6A 116.8(24) . . ?
Cl6B C77 Cl6A 16.5(10) . . ?
Cl7 C77 Cl6A 92.7(17) . . ?
Cl6B Cl6A C77 55.1(42) . . ?
Cl6A Cl6B C77 108.4(49) . . ?

loop_
_geom_bond_atom_site_label_1
_geom_bond_atom_site_label_2
_geom_bond_distance
_geom_bond_site_symmetry_2
_geom_bond_publ_flag
Mn1 O7 1.904(3) . ?
Mn1 O4 1.921(3) . ?
Mn1 O3 1.973(3) . ?
Mn1 O1 1.988(3) . ?
Mn1 O8 2.074(3) . ?
Mn1 O2 2.274(3) . ?
Mn1 Mn3 3.1972(9) 2_656 ?
Mn1 Na 3.2000(9) . ?
Mn1 Mn2 3.2258(10) . ?
Mn2 O12 1.901(3) . ?
Mn2 O2 1.903(3) . ?
Mn2 O1 2.006(3) . ?
Mn2 O11 2.042(3) . ?
Mn2 O5 2.052(3) . ?
Mn2 O6 2.196(3) . ?
Mn2 Na 3.2009(7) . ?
Mn2 Mn3 3.2011(11) . ?
Mn3 O6 1.914(3) . ?
Mn3 O9 1.914(3) . ?
Mn3 O5 1.963(3) . ?
Mn3 O3 2.013(3) 2_656 ?
Mn3 O10 2.070(3) . ?
Mn3 O4 2.215(3) 2_656 ?
Mn3 Mn1 3.1972(10) 2_656 ?
Mn3 Na 3.2151(8) . ?
Na O6 2.291(3) . ?
Na O6 2.291(3) 2_656 ?
Na O4 2.304(3) 2_656 ?
Na O4 2.305(3) . ?
Na O2 2.306(3) 2_656 ?
Na O2 2.306(3) . ?
Na Mn1 3.1999(9) 2_656 ?
Na Mn2 3.2009(7) 2_656 ?
Na Mn3 3.2151(8) 2_656 ?
O1 C1 1.420(6) . ?
O2 C2 1.420(6) . ?
O3 C3 1.409(6) . ?
O3 Mn3 2.013(3) 2_656 ?
O4 C4 1.424(6) . ?
O4 Mn3 2.215(3) 2_656 ?
O5 C5 1.427(6) . ?
O6 C6 1.425(6) . ?
O7 C7 1.295(5) . ?
O8 C15 1.269(6) . ?
O9 C22 1.301(5) . ?
O10 C30 1.277(5) . ?
O11 C37 1.272(5) . ?
O12 C45 1.293(5) . ?
C7 C14 1.384(7) . ?
C7 C8 1.494(7) . ?
C8 C9 1.363(8) . ?
C8 C13 1.374(8) . ?
C9 C10 1.374(8) . ?
C10 C11 1.367(9) . ?
C11 C12 1.339(10) . ?
C12 C13 1.377(10) . ?
C14 C15 1.395(7) . ?
C15 C16 1.489(7) . ?
C16 C21 1.385(8) . ?
C16 C17 1.387(8) . ?
C17 C18 1.359(9) . ?
C18 C19 1.367(12) . ?
C19 C20 1.385(12) . ?
C20 C21 1.401(9) . ?
C22 C29 1.386(7) . ?
C22 C23 1.475(7) . ?
C23 C28 1.375(8) . ?
C23 C24 1.396(8) . ?
C24 C25 1.359(9) . ?
C25 C26 1.373(11) . ?
C26 C27 1.346(11) . ?
C27 C28 1.403(9) . ?
C29 C30 1.415(7) . ?
C30 C31 1.492(7) . ?
C31 C36 1.389(7) . ?
C31 C32 1.409(7) . ?
C32 C33 1.369(8) . ?
C33 C34 1.364(9) . ?
C34 C35 1.396(9) . ?
C35 C36 1.381(8) . ?
C37 C44 1.389(7) . ?
C37 C38 1.512(7) . ?
C38 C39 1.383(7) . ?
C38 C43 1.383(7) . ?
C39 C40 1.374(8) . ?
C40 C41 1.396(8) . ?
C41 C42 1.345(9) . ?
C42 C43 1.368(8) . ?
C44 C45 1.389(7) . ?
C45 C46 1.473(7) . ?
C46 C51 1.396(8) . ?
C46 C47 1.404(7) . ?
C47 C48 1.387(9) . ?
C48 C49 1.354(10) . ?
C49 C50 1.389(10) . ?
C50 C51 1.377(8) . ?
C52 C57 1.34(2) . ?
C52 C53 1.35(2) . ?
C52 B1 1.70(2) . ?
C53 C54 1.33(2) . ?
C54 C55 1.53(3) . ?
C55 C56 1.32(3) . ?
C56 C57 1.56(2) . ?
C58 C59 1.32(2) . ?
C58 C63 1.35(2) . ?
C58 B1 1.75(2) . ?
C59 C60 1.32(3) . ?
C60 C61 1.43(4) . ?
C61 C62 1.30(3) . ?
C62 C63 1.26(2) . ?
C64 C69 1.32(2) . ?
C64 C65 1.40(2) . ?
C64 B1 1.66(2) . ?
C65 C66 1.33(2) . ?
C66 C67 1.35(3) . ?
C67 C68 1.32(2) . ?
C68 C69 1.46(2) . ?
C70 C75 1.32(2) . ?
C70 C71 1.52(2) . ?
C70 B1 1.65(2) . ?
C71 C72 1.23(2) . ?
C72 C73 1.58(3) . ?
C73 C74 1.24(2) . ?
C74 C75 1.44(2) . ?
C76 Cl3 1.718(12) . ?
C76 Cl1 1.728(14) . ?
C76 Cl2 1.807(15) . ?
C77 Cl8 1.49(4) . ?
C77 Cl6B 1.78(4) . ?
C77 Cl7 1.79(3) . ?
C77 Cl6A 2.06(4) . ?
Cl6A Cl6B 0.62(3) . ?
